data_4515939
loop_
_publ_author_name
'Kelley, Steven P.'
'Rachiero, Giovanni P.'
'Titi, Hatem M.'
'Rogers, Robin D.'

_publ_section_title
;
 New Reactions for Old Ions: Cage Rearrangements, Hydrolysis, and
 Two-Electron Reduction of <i>nido</i>-Decaborane in Neat
 1-Ethyl-3-Methylimidazolium Acetate.
;
_journal_issue 8
_journal_name_full 'ACS omega'
_journal_page_first 8491
_journal_page_last 8496
_journal_paper_doi 10.1021/acsomega.8b00775
_journal_volume 3
_journal_year 2018
_chemical_formula_sum 'C12 H34 B12 N4'
_chemical_formula_weight 364.15
_space_group_crystal_system monoclinic
_space_group_IT_number 14
_space_group_name_Hall '-P 2ybc'
_space_group_name_H-M_alt 'P 1 21/c 1'
_atom_sites_solution_hydrogens mixed
_atom_sites_solution_primary direct
_atom_sites_solution_secondary difmap
_audit_creation_method SHELXL-2014/7
_cell_angle_alpha 90
_cell_angle_beta 91.384(4)
_cell_angle_gamma 90
_cell_formula_units_Z 4
_cell_length_a 15.002(5)
_cell_length_b 8.676(3)
_cell_length_c 16.830(5)
_cell_measurement_reflns_used 4213
_cell_measurement_temperature 173(2)
_cell_measurement_theta_max 25.95
_cell_measurement_theta_min 2.64
_cell_volume 2189.9(12)
_computing_cell_refinement 'Bruker SAINT'
_computing_data_collection 'Bruker APEX2'
_computing_data_reduction 'Bruker SAINT'
_computing_molecular_graphics 'Bruker SHELXTL'
_computing_publication_material 'Bruker SHELXTL'
_computing_structure_refinement 'SHELXL-2014/7 (Sheldrick, 2014)'
_computing_structure_solution 'SHELXS-97 (Sheldrick 2008)'
_diffrn_ambient_temperature 173(2)
_diffrn_measured_fraction_theta_full 0.996
_diffrn_measured_fraction_theta_max 0.983
_diffrn_measurement_device_type 'Bruker APEX-II CCD'
_diffrn_measurement_method '\f and \w scans'
_diffrn_radiation_type MoK\a
_diffrn_radiation_wavelength 0.71073
_diffrn_reflns_av_R_equivalents 0.1407
_diffrn_reflns_av_unetI/netI 0.0803
_diffrn_reflns_Laue_measured_fraction_full 0.996
_diffrn_reflns_Laue_measured_fraction_max 0.983
_diffrn_reflns_limit_h_max 18
_diffrn_reflns_limit_h_min -18
_diffrn_reflns_limit_k_max 10
_diffrn_reflns_limit_k_min -10
_diffrn_reflns_limit_l_max 21
_diffrn_reflns_limit_l_min -20
_diffrn_reflns_number 53542
_diffrn_reflns_point_group_measured_fraction_full 0.996
_diffrn_reflns_point_group_measured_fraction_max 0.983
_diffrn_reflns_theta_full 25.242
_diffrn_reflns_theta_max 26.531
_diffrn_reflns_theta_min 2.421
_exptl_absorpt_coefficient_mu 0.058
_exptl_absorpt_correction_T_max 0.7454
_exptl_absorpt_correction_T_min 0.6227
_exptl_absorpt_correction_type multi-scan
_exptl_absorpt_process_details 'Bruker AXScale'
_exptl_crystal_colour colorless
_exptl_crystal_density_diffrn 1.104
_exptl_crystal_density_method 'not measured'
_exptl_crystal_description fragment
_exptl_crystal_F_000 776
_exptl_crystal_size_max 0.11
_exptl_crystal_size_mid 0.06
_exptl_crystal_size_min 0.04
_refine_diff_density_max 0.380
_refine_diff_density_min -0.231
_refine_diff_density_rms 0.041
_refine_ls_extinction_method none
_refine_ls_goodness_of_fit_ref 1.226
_refine_ls_hydrogen_treatment mixed
_refine_ls_matrix_type full
_refine_ls_number_parameters 293
_refine_ls_number_reflns 4467
_refine_ls_number_restraints 0
_refine_ls_restrained_S_all 1.226
_refine_ls_R_factor_all 0.2098
_refine_ls_R_factor_gt 0.0935
_refine_ls_shift/su_max 0.000
_refine_ls_shift/su_mean 0.000
_refine_ls_structure_factor_coef Fsqd
_refine_ls_weighting_details 'w=1/[\s^2^(Fo^2^)+(0.1000P)^2^] where P=(Fo^2^+2Fc^2^)/3'
_refine_ls_weighting_scheme calc
_refine_ls_wR_factor_gt 0.2134
_refine_ls_wR_factor_ref 0.2565
_reflns_Friedel_coverage 0.000
_reflns_number_gt 1905
_reflns_number_total 4467
_reflns_threshold_expression 'I > 2\s(I)'
_cod_data_source_file ao8b00775_si_002.cif
_cod_data_source_block C2mim2B12H12
_cod_original_cell_volume 2190.0(12)
_cod_original_sg_symbol_H-M 'P 21/c'
_cod_database_code 4515939
_shelx_shelxl_version_number 2014/7
_shelx_space_group_comment
; 
The symmetry employed for this shelxl refinement is uniquely defined 
by the following loop, which should always be used as a source of 
symmetry information in preference to the above space-group names. 
They are only intended as comments. 
;

loop_
_space_group_symop_operation_xyz
'x, y, z'
'-x, y+1/2, -z+1/2'
'-x, -y, -z'
'x, -y-1/2, z-1/2'

loop_
_atom_site_label
_atom_site_type_symbol
_atom_site_fract_x
_atom_site_fract_y
_atom_site_fract_z
_atom_site_U_iso_or_equiv
_atom_site_adp_type
_atom_site_occupancy
_atom_site_site_symmetry_order
_atom_site_calc_flag
_atom_site_refinement_flags_posn
_atom_site_refinement_flags_adp
B1 B 0.2570(3) 0.4600(6) 0.0608(3) 0.0842(15) Uani 1 1 d . .
H1 H 0.261(2) 0.341(4) 0.041(2) 0.101 Uiso 1 1 d . U
B2 B 0.2391(3) 0.6083(5) -0.0063(3) 0.0799(14) Uani 1 1 d . .
H2 H 0.231(2) 0.580(4) -0.074(2) 0.096 Uiso 1 1 d . U
B3 B 0.2834(3) 0.7797(5) 0.0317(3) 0.0679(12) Uani 1 1 d . .
H3 H 0.301(2) 0.873(4) -0.006(2) 0.081 Uiso 1 1 d . U
B4 B 0.2121(3) 0.5031(6) 0.1532(3) 0.0799(14) Uani 1 1 d . .
H4 H 0.188(2) 0.411(4) 0.199(2) 0.096 Uiso 1 1 d . U
B5 B 0.1554(3) 0.5481(6) 0.0618(3) 0.0815(14) Uani 1 1 d . .
H5 H 0.085(2) 0.488(4) 0.035(2) 0.098 Uiso 1 1 d . U
B6 B 0.3403(3) 0.5997(5) 0.0397(3) 0.0802(14) Uani 1 1 d . .
H6 H 0.410(2) 0.571(4) 0.0075(19) 0.096 Uiso 1 1 d . U
B7 B 0.3262(3) 0.5345(5) 0.1372(3) 0.0739(13) Uani 1 1 d . .
H7 H 0.383(2) 0.470(4) 0.1652(19) 0.089 Uiso 1 1 d . U
B8 B 0.1691(3) 0.7432(6) 0.0442(3) 0.0703(12) Uani 1 1 d . .
H8 H 0.111(2) 0.818(4) 0.0098(19) 0.084 Uiso 1 1 d . U
B9 B 0.2644(3) 0.6736(5) 0.1899(3) 0.0696(12) Uani 1 1 d . .
H9 H 0.272(2) 0.699(4) 0.254(2) 0.084 Uiso 1 1 d . U
B10 B 0.3408(3) 0.7350(5) 0.1198(3) 0.0633(11) Uani 1 1 d . .
H10 H 0.404(2) 0.803(3) 0.1387(18) 0.076 Uiso 1 1 d . U
B11 B 0.1565(3) 0.6772(5) 0.1436(3) 0.0687(12) Uani 1 1 d . .
H11 H 0.090(2) 0.702(4) 0.1762(18) 0.082 Uiso 1 1 d . U
B12 B 0.2335(2) 0.8215(5) 0.1239(2) 0.0595(11) Uani 1 1 d . .
H12 H 0.2272(18) 0.944(4) 0.1445(17) 0.071 Uiso 1 1 d . U
N1A N 0.4349(2) 0.1157(3) 0.20180(19) 0.0667(8) Uani 1 1 d . .
N1B N 0.9310(2) 0.0292(4) 0.1342(2) 0.0921(11) Uani 1 1 d . .
N3A N 0.45588(18) 0.1719(3) 0.07935(18) 0.0595(8) Uani 1 1 d . .
N3B N 0.9565(2) 0.2651(4) 0.15187(15) 0.0647(8) Uani 1 1 d . .
C2A C 0.3971(2) 0.1276(4) 0.1307(2) 0.0693(10) Uani 1 1 d . .
H2AA H 0.3361 0.1069 0.1185 0.083 Uiso 1 1 calc R U
C2B C 0.8948(3) 0.1616(5) 0.1527(2) 0.0817(12) Uani 1 1 d . .
H2BA H 0.8340 0.1782 0.1645 0.098 Uiso 1 1 calc R U
C4B C 1.0333(2) 0.1950(5) 0.1319(2) 0.0759(11) Uani 1 1 d . .
H4BA H 1.0896 0.2438 0.1272 0.091 Uiso 1 1 calc R U
C4A C 0.5346(2) 0.1887(5) 0.1200(3) 0.0854(13) Uani 1 1 d . .
H4AA H 0.5898 0.2194 0.0984 0.103 Uiso 1 1 calc R U
C5A C 0.5202(3) 0.1540(5) 0.1958(3) 0.0879(13) Uani 1 1 d . .
H5AA H 0.5633 0.1564 0.2380 0.105 Uiso 1 1 calc R U
C5B C 1.0166(3) 0.0469(5) 0.1201(2) 0.0833(12) Uani 1 1 d . .
H5BA H 1.0576 -0.0304 0.1048 0.100 Uiso 1 1 calc R U
C6A C 0.3912(3) 0.0661(5) 0.2741(3) 0.0951(14) Uani 1 1 d . .
H6AA H 0.3515 -0.0222 0.2616 0.114 Uiso 1 1 calc R U
H6AB H 0.4368 0.0312 0.3135 0.114 Uiso 1 1 calc R U
C6B C 0.8869(5) -0.1334(10) 0.1389(4) 0.186(3) Uani 1 1 d . .
H6BA H 0.9308 -0.2119 0.1570 0.223 Uiso 1 1 calc R U
H6BB H 0.8364 -0.1326 0.1756 0.223 Uiso 1 1 calc R U
C8A C 0.4393(2) 0.1987(5) -0.0047(2) 0.0802(12) Uani 1 1 d . .
H8AA H 0.3909 0.1314 -0.0238 0.120 Uiso 1 1 calc R U
H8AB H 0.4935 0.1763 -0.0339 0.120 Uiso 1 1 calc R U
H8AC H 0.4223 0.3066 -0.0131 0.120 Uiso 1 1 calc R U
C8B C 0.9439(3) 0.4288(5) 0.1676(2) 0.0968(14) Uani 1 1 d . .
H8BA H 0.8904 0.4431 0.1991 0.145 Uiso 1 1 calc R U
H8BB H 0.9368 0.4843 0.1171 0.145 Uiso 1 1 calc R U
H8BC H 0.9959 0.4690 0.1971 0.145 Uiso 1 1 calc R U
C7AA C 0.3403(4) 0.1876(7) 0.3074(3) 0.150(2) Uani 1 1 d . .
H7AA H 0.3181 0.1551 0.3591 0.224 Uiso 1 1 calc R U
H7AB H 0.2898 0.2122 0.2717 0.224 Uiso 1 1 calc R U
H7AC H 0.3781 0.2790 0.3144 0.224 Uiso 1 1 calc R U
C7BB C 0.8620(6) -0.1577(9) 0.0729(5) 0.207(4) Uani 1 1 d . .
H7BA H 0.7995 -0.1903 0.0729 0.310 Uiso 1 1 calc R U
H7BB H 0.8984 -0.2395 0.0500 0.310 Uiso 1 1 calc R U
H7BC H 0.8676 -0.0636 0.0412 0.310 Uiso 1 1 calc R U

loop_
_atom_site_aniso_label
_atom_site_aniso_U_11
_atom_site_aniso_U_22
_atom_site_aniso_U_33
_atom_site_aniso_U_23
_atom_site_aniso_U_13
_atom_site_aniso_U_12
B1 0.070(3) 0.077(3) 0.105(4) -0.001(3) -0.011(3) -0.013(3)
B2 0.080(3) 0.072(3) 0.088(4) -0.005(3) 0.026(3) 0.003(2)
B3 0.059(3) 0.081(3) 0.065(3) 0.007(2) 0.023(2) -0.010(2)
B4 0.058(3) 0.090(3) 0.092(4) 0.016(3) 0.000(2) -0.014(3)
B5 0.069(3) 0.099(4) 0.076(3) -0.001(3) -0.001(2) -0.002(3)
B6 0.068(3) 0.071(3) 0.103(4) -0.012(3) 0.026(3) -0.004(2)
B7 0.050(3) 0.072(3) 0.099(4) 0.000(3) -0.009(2) 0.003(2)
B8 0.056(3) 0.090(3) 0.066(3) -0.008(2) 0.012(2) 0.001(2)
B9 0.044(2) 0.104(4) 0.062(3) 0.002(3) 0.008(2) -0.011(2)
B10 0.044(2) 0.069(3) 0.077(3) -0.013(2) 0.010(2) -0.008(2)
B11 0.042(2) 0.095(3) 0.069(3) -0.004(2) 0.007(2) -0.008(2)
B12 0.047(2) 0.063(3) 0.069(3) -0.014(2) 0.007(2) -0.0028(19)
N1A 0.061(2) 0.070(2) 0.069(2) -0.0040(16) -0.0015(18) -0.0062(16)
N1B 0.081(3) 0.078(3) 0.118(3) 0.003(2) 0.030(2) -0.028(2)
N3A 0.0553(18) 0.0559(17) 0.068(2) -0.0103(15) 0.0139(16) -0.0050(14)
N3B 0.062(2) 0.079(2) 0.0534(19) -0.0026(15) 0.0120(15) -0.0099(18)
C2A 0.053(2) 0.075(3) 0.079(3) 0.002(2) 0.000(2) -0.0115(19)
C2B 0.061(2) 0.091(3) 0.095(3) -0.006(3) 0.024(2) -0.004(2)
C4B 0.050(2) 0.101(3) 0.077(3) 0.007(2) 0.0060(19) -0.009(2)
C4A 0.042(2) 0.114(3) 0.100(4) -0.025(3) 0.009(2) -0.007(2)
C5A 0.054(3) 0.120(4) 0.089(3) -0.013(3) -0.011(2) 0.003(2)
C5B 0.067(3) 0.086(3) 0.098(3) 0.009(2) 0.022(2) 0.008(2)
C6A 0.105(3) 0.097(3) 0.083(3) 0.008(3) 0.000(3) -0.008(3)
C6B 0.135(6) 0.290(11) 0.132(6) 0.016(7) -0.006(5) -0.025(6)
C8A 0.084(3) 0.084(3) 0.073(3) -0.012(2) 0.019(2) -0.014(2)
C8B 0.113(3) 0.083(3) 0.095(3) -0.020(2) 0.007(3) -0.010(3)
C7AA 0.169(6) 0.176(6) 0.106(4) 0.031(4) 0.059(4) 0.038(5)
C7BB 0.255(9) 0.233(8) 0.130(6) 0.036(6) -0.058(6) -0.126(7)

loop_
_atom_type_symbol
_atom_type_description
_atom_type_scat_dispersion_real
_atom_type_scat_dispersion_imag
_atom_type_scat_source
C C 0.0033 0.0016 'International Tables Vol C Tables 4.2.6.8 and 6.1.1.4'
H H 0.0000 0.0000 'International Tables Vol C Tables 4.2.6.8 and 6.1.1.4'
B B 0.0013 0.0007 'International Tables Vol C Tables 4.2.6.8 and 6.1.1.4'
N N 0.0061 0.0033 'International Tables Vol C Tables 4.2.6.8 and 6.1.1.4'

loop_
_geom_angle_atom_site_label_1
_geom_angle_atom_site_label_2
_geom_angle_atom_site_label_3
_geom_angle
B5 B1 B2 63.2(3)
B5 B1 B4 62.1(3)
B2 B1 B4 111.4(4)
B5 B1 B7 109.9(4)
B2 B1 B7 106.5(4)
B4 B1 B7 60.3(3)
B5 B1 B6 109.2(4)
B2 B1 B6 57.5(3)
B4 B1 B6 108.5(3)
B7 B1 B6 59.4(3)
B6 B2 B1 62.9(3)
B6 B2 B3 62.6(3)
B1 B2 B3 110.1(4)
B6 B2 B5 109.2(4)
B1 B2 B5 57.8(3)
B3 B2 B5 106.3(3)
B6 B2 B8 109.9(4)
B1 B2 B8 105.0(4)
B3 B2 B8 59.6(2)
B5 B2 B8 57.5(3)
B10 B3 B2 107.3(3)
B10 B3 B8 108.7(3)
B2 B3 B8 61.7(3)
B10 B3 B12 60.8(2)
B2 B3 B12 109.2(3)
B8 B3 B12 60.0(2)
B10 B3 B6 60.9(3)
B2 B3 B6 57.2(3)
B8 B3 B6 107.3(3)
B12 B3 B6 108.8(3)
B11 B4 B1 107.3(3)
B11 B4 B7 108.6(3)
B1 B4 B7 60.1(3)
B11 B4 B9 60.9(3)
B1 B4 B9 108.1(3)
B7 B4 B9 60.1(2)
B11 B4 B5 60.6(3)
B1 B4 B5 57.7(3)
B7 B4 B5 106.2(3)
B9 B4 B5 108.3(3)
B1 B5 B8 109.1(3)
B1 B5 B11 107.4(3)
B8 B5 B11 61.1(3)
B1 B5 B4 60.1(3)
B8 B5 B4 107.8(3)
B11 B5 B4 58.3(3)
B1 B5 B2 59.0(3)
B8 B5 B2 61.3(3)
B11 B5 B2 108.5(3)
B4 B5 B2 106.7(3)
B2 B6 B7 108.4(3)
B2 B6 B1 59.6(3)
B7 B6 B1 59.6(3)
B2 B6 B3 60.2(3)
B7 B6 B3 106.6(3)
B1 B6 B3 105.9(3)
B2 B6 B10 107.7(3)
B7 B6 B10 60.3(3)
B1 B6 B10 106.7(3)
B3 B6 B10 58.4(2)
B6 B7 B1 61.1(3)
B6 B7 B4 109.4(3)
B1 B7 B4 59.7(3)
B6 B7 B9 109.0(3)
B1 B7 B9 108.0(3)
B4 B7 B9 60.4(3)
B6 B7 B10 60.8(3)
B1 B7 B10 108.2(3)
B4 B7 B10 107.5(3)
B9 B7 B10 59.0(2)
B5 B8 B3 108.5(3)
B5 B8 B12 108.1(3)
B3 B8 B12 60.4(2)
B5 B8 B11 60.6(3)
B3 B8 B11 107.2(3)
B12 B8 B11 58.7(2)
B5 B8 B2 61.2(3)
B3 B8 B2 58.6(3)
B12 B8 B2 107.0(3)
B11 B8 B2 108.1(3)
B10 B9 B12 61.1(2)
B10 B9 B7 60.7(3)
B12 B9 B7 108.3(3)
B10 B9 B4 108.0(3)
B12 B9 B4 106.3(3)
B7 B9 B4 59.4(3)
B10 B9 B11 107.6(3)
B12 B9 B11 59.0(2)
B7 B9 B11 105.9(3)
B4 B9 B11 58.3(2)
B3 B10 B9 108.9(3)
B3 B10 B7 107.3(3)
B9 B10 B7 60.3(3)
B3 B10 B12 60.6(2)
B9 B10 B12 59.6(2)
B7 B10 B12 106.9(3)
B3 B10 B6 60.7(3)
B9 B10 B6 108.5(3)
B7 B10 B6 58.9(3)
B12 B10 B6 108.6(3)
B4 B11 B12 108.9(3)
B4 B11 B5 61.1(3)
B12 B11 B5 107.5(3)
B4 B11 B9 60.8(2)
B12 B11 B9 59.7(2)
B5 B11 B9 108.7(3)
B4 B11 B8 107.8(3)
B12 B11 B8 60.3(2)
B5 B11 B8 58.3(3)
B9 B11 B8 107.5(3)
B11 B12 B9 61.3(2)
B11 B12 B8 61.0(2)
B9 B12 B8 109.3(3)
B11 B12 B3 108.4(3)
B9 B12 B3 107.1(3)
B8 B12 B3 59.6(2)
B11 B12 B10 108.1(3)
B9 B12 B10 59.4(2)
B8 B12 B10 106.7(3)
B3 B12 B10 58.6(2)
C2A N1A C5A 107.8(3)
C2A N1A C6A 126.1(3)
C5A N1A C6A 126.1(4)
C2B N1B C5B 110.5(4)
C2B N1B C6B 126.9(4)
C5B N1B C6B 122.0(5)
C2A N3A C4A 106.9(3)
C2A N3A C8A 126.2(3)
C4A N3A C8A 126.9(3)
C2B N3B C4B 107.7(3)
C2B N3B C8B 125.5(4)
C4B N3B C8B 126.8(3)
N3A C2A N1A 110.0(3)
N3B C2B N1B 107.9(4)
C5B C4B N3B 108.4(3)
C5A C4A N3A 107.3(3)
N1A C5A C4A 108.0(3)
N1B C5B C4B 105.5(4)
C7AA C6A N1A 111.5(4)
C7BB C6B N1B 103.8(7)

loop_
_geom_bond_atom_site_label_1
_geom_bond_atom_site_label_2
_geom_bond_distance
B1 B5 1.705(7)
B1 B2 1.728(7)
B1 B4 1.749(7)
B1 B7 1.756(7)
B1 B6 1.783(7)
B2 B6 1.688(7)
B2 B3 1.744(7)
B2 B5 1.798(7)
B2 B8 1.799(6)
B3 B10 1.740(7)
B3 B8 1.762(6)
B3 B12 1.777(6)
B3 B6 1.783(7)
B4 B11 1.732(7)
B4 B7 1.760(6)
B4 B9 1.778(7)
B4 B5 1.784(7)
B5 B8 1.731(7)
B5 B11 1.774(7)
B6 B7 1.753(7)
B6 B10 1.786(6)
B7 B9 1.773(7)
B7 B10 1.779(6)
B8 B12 1.770(6)
B8 B11 1.782(6)
B9 B10 1.749(6)
B9 B12 1.753(6)
B9 B11 1.780(6)
B10 B12 1.779(5)
B11 B12 1.741(6)
N1A C2A 1.315(4)
N1A C5A 1.329(4)
N1A C6A 1.461(5)
N1B C2B 1.311(5)
N1B C5B 1.320(5)
N1B C6B 1.560(8)
N3A C2A 1.307(4)
N3A C4A 1.359(4)
N3A C8A 1.448(4)
N3B C2B 1.289(4)
N3B C4B 1.353(4)
N3B C8B 1.458(5)
C4B C5B 1.323(5)
C4A C5A 1.333(5)
C6A C7AA 1.424(6)
C6B C7BB 1.182(7)
